data_7242674
loop_
_publ_author_name
'Lin, Yuan'
'Jiang, Huijie'
'Liang, Guangling'
'Deng, Wei-Hua'
'Li, Qiaohong'
'Li, Wen-Hua'
'Xu, Gang'

_publ_section_title
;
 The exceptionally high moisture responsiveness of a new
 conductive-coordination-polymer based chemiresistive sensor
;
_journal_issue 19
_journal_name_full CrystEngComm
_journal_page_first 3549
_journal_page_last 3556
_journal_paper_doi 10.1039/D1CE00347J
_journal_volume 23
_journal_year 2021
_chemical_formula_moiety 'C6 H4 Ag2 N2 O5 S'
_chemical_formula_sum 'C6 H4 Ag2 N2 O5 S'
_chemical_formula_weight 431.91
_chemical_properties_physical Moisture-sensitive
_space_group_crystal_system monoclinic
_space_group_IT_number 14
_space_group_name_Hall '-P 2yn'
_space_group_name_H-M_alt 'P 1 21/n 1'
_atom_sites_solution_hydrogens geom
_audit_creation_date 2020-12-28
_audit_creation_method
;
Olex2 1.3
(compiled 2020.11.12 svn.r5f609507 for OlexSys, GUI svn.r6226)
;
_audit_update_record
;
2020-12-28 deposited with the CCDC.	2021-04-14 downloaded from the CCDC.
;
_cell_angle_alpha 90
_cell_angle_beta 111.44(3)
_cell_angle_gamma 90
_cell_formula_units_Z 4
_cell_length_a 13.896(3)
_cell_length_b 4.8595(11)
_cell_length_c 15.280(4)
_cell_measurement_reflns_used 2350
_cell_measurement_temperature 293(2)
_cell_measurement_theta_max 27.9340
_cell_measurement_theta_min 4.4770
_cell_volume 960.4(4)
_computing_molecular_graphics 'Olex2 1.3 (Dolomanov et al., 2009)'
_computing_publication_material 'Olex2 1.3 (Dolomanov et al., 2009)'
_computing_structure_refinement 'XL  (Sheldrick, 2008)'
_computing_structure_solution 'olex2.solve 1.3 (Bourhis et al., 2015)'
_diffrn_ambient_temperature 293(2)
_diffrn_measured_fraction_theta_full 0.997
_diffrn_measured_fraction_theta_max 0.995
_diffrn_measurement_device_type 'XtaLAB AFC10 (RCD3): fixed-chi single'
_diffrn_radiation_type MoK\a
_diffrn_radiation_wavelength 0.71073
_diffrn_reflns_av_R_equivalents 0.0606
_diffrn_reflns_av_unetI/netI 0.0441
_diffrn_reflns_Laue_measured_fraction_full 0.997
_diffrn_reflns_Laue_measured_fraction_max 0.995
_diffrn_reflns_limit_h_max 19
_diffrn_reflns_limit_h_min -19
_diffrn_reflns_limit_k_max 6
_diffrn_reflns_limit_k_min -6
_diffrn_reflns_limit_l_max 20
_diffrn_reflns_limit_l_min -20
_diffrn_reflns_number 13794
_diffrn_reflns_point_group_measured_fraction_full 0.997
_diffrn_reflns_point_group_measured_fraction_max 0.995
_diffrn_reflns_theta_full 25.242
_diffrn_reflns_theta_max 29.114
_diffrn_reflns_theta_min 4.001
_exptl_absorpt_coefficient_mu 4.300
_exptl_absorpt_correction_T_max 1.00000
_exptl_absorpt_correction_T_min 0.56864
_exptl_absorpt_correction_type multi-scan
_exptl_absorpt_process_details
;
Empirical absorption correction using spherical harmonics,
 implemented in SCALE3 ABSPACK scaling algorithm.
;
_exptl_crystal_colour 'clear light yellow'
_exptl_crystal_colour_lustre clear
_exptl_crystal_colour_modifier light
_exptl_crystal_colour_primary yellow
_exptl_crystal_density_diffrn 2.987
_exptl_crystal_description plate
_exptl_crystal_F_000 816
_exptl_crystal_size_max 1
_exptl_crystal_size_mid 0.05
_exptl_crystal_size_min 0.005
_refine_diff_density_max 1.053
_refine_diff_density_min -1.108
_refine_diff_density_rms 0.128
_refine_ls_extinction_method none
_refine_ls_goodness_of_fit_ref 1.038
_refine_ls_hydrogen_treatment constr
_refine_ls_matrix_type full
_refine_ls_number_parameters 145
_refine_ls_number_reflns 2573
_refine_ls_number_restraints 0
_refine_ls_restrained_S_all 1.038
_refine_ls_R_factor_all 0.0660
_refine_ls_R_factor_gt 0.0436
_refine_ls_shift/su_max 0.000
_refine_ls_shift/su_mean 0.000
_refine_ls_structure_factor_coef Fsqd
_refine_ls_weighting_details 'w=1/[\s^2^(Fo^2^)+4.1611P] where P=(Fo^2^+2Fc^2^)/3'
_refine_ls_weighting_scheme calc
_refine_ls_wR_factor_gt 0.0736
_refine_ls_wR_factor_ref 0.0796
_reflns_Friedel_coverage 0.000
_reflns_number_gt 1965
_reflns_number_total 2573
_reflns_threshold_expression 'I > 2\s(I)'
_cod_data_source_file d1ce00347j2.cif
_cod_data_source_block ly-cry
_cod_depositor_comments 'Adding full bibliography for 7242674.cif.'
_cod_database_code 7242674
_shelx_shelxl_version_number 2014/7
_shelx_space_group_comment
;
The symmetry employed for this shelxl refinement is uniquely defined
by the following loop, which should always be used as a source of
symmetry information in preference to the above space-group names.
They are only intended as comments.
;
_shelx_estimated_absorpt_t_max 0.979
_shelx_estimated_absorpt_t_min 0.099
_olex2_refinement_description
;
1. Fixed Uiso
 At 1.2 times of:
  All C(H) groups
2.a Aromatic/amide H refined with riding coordinates:
 C2(H2), C3(H3), C6(H6), C5(H5)
;
_olex2_submission_special_instructions 'No special instructions were received'

loop_
_space_group_symop_operation_xyz
'x, y, z'
'-x+1/2, y+1/2, -z+1/2'
'-x, -y, -z'
'x-1/2, -y-1/2, z-1/2'

loop_
_atom_site_label
_atom_site_type_symbol
_atom_site_fract_x
_atom_site_fract_y
_atom_site_fract_z
_atom_site_U_iso_or_equiv
_atom_site_adp_type
_atom_site_occupancy
_atom_site_site_symmetry_order
_atom_site_calc_flag
_atom_site_refinement_flags_posn
_atom_site_refinement_flags_adp
_atom_site_refinement_flags_occupancy
_atom_site_disorder_assembly
_atom_site_disorder_group
Ag1 Ag -0.21293(3) -0.03530(9) 0.33588(3) 0.04701(13) Uani 1 1 d . . . . .
Ag2 Ag 0.14719(3) 0.61817(11) 0.47723(4) 0.05544(16) Uani 1 1 d . . . . .
S1 S 0.26216(9) 0.5328(3) 0.64461(9) 0.0328(3) Uani 1 1 d . . . . .
O5 O -0.0208(3) -0.1193(8) 0.4020(3) 0.0466(9) Uani 1 1 d . . . . .
N2 N 0.0208(3) 0.1039(9) 0.4001(3) 0.0386(10) Uani 1 1 d . . . . .
O3 O 0.1172(3) 0.1169(10) 0.4314(3) 0.0594(12) Uani 1 1 d . . . . .
O2 O 0.7069(3) 0.2778(12) 0.5918(3) 0.0694(14) Uani 1 1 d . . . . .
O1 O 0.7522(3) 0.6372(12) 0.6799(4) 0.0721(14) Uani 1 1 d . . . . .
C1 C 0.3882(3) 0.5125(9) 0.6427(3) 0.0274(9) Uani 1 1 d . . . . .
N1 N 0.6891(4) 0.4624(13) 0.6379(4) 0.0532(13) Uani 1 1 d . . . . .
O4 O -0.0312(4) 0.3093(10) 0.3677(4) 0.0747(15) Uani 1 1 d . . . . .
C2 C 0.4646(3) 0.6926(10) 0.6953(3) 0.0335(10) Uani 1 1 d . . . . .
H2 H 0.4490 0.8277 0.7312 0.040 Uiso 1 1 calc R U . . .
C4 C 0.5847(4) 0.4767(12) 0.6416(4) 0.0376(12) Uani 1 1 d . . . . .
C3 C 0.5637(4) 0.6739(12) 0.6953(4) 0.0397(12) Uani 1 1 d . . . . .
H3 H 0.6151 0.7939 0.7312 0.048 Uiso 1 1 calc R U . . .
C6 C 0.4128(4) 0.3117(11) 0.5897(4) 0.0398(12) Uani 1 1 d . . . . .
H6 H 0.3625 0.1879 0.5545 0.048 Uiso 1 1 calc R U . . .
C5 C 0.5118(4) 0.2952(13) 0.5891(4) 0.0468(13) Uani 1 1 d . . . . .
H5 H 0.5284 0.1619 0.5532 0.056 Uiso 1 1 calc R U . . .

loop_
_atom_site_aniso_label
_atom_site_aniso_U_11
_atom_site_aniso_U_22
_atom_site_aniso_U_33
_atom_site_aniso_U_23
_atom_site_aniso_U_13
_atom_site_aniso_U_12
Ag1 0.0400(2) 0.0399(2) 0.0635(3) -0.0006(2) 0.0217(2) -0.00470(18)
Ag2 0.0389(2) 0.0595(3) 0.0580(3) 0.0089(2) 0.0059(2) 0.0019(2)
S1 0.0272(5) 0.0345(6) 0.0387(6) 0.0002(5) 0.0143(5) -0.0006(5)
O5 0.052(2) 0.037(2) 0.052(2) -0.0049(18) 0.0202(19) -0.0117(17)
N2 0.037(2) 0.039(3) 0.045(2) -0.005(2) 0.0203(19) 0.0010(18)
O3 0.037(2) 0.080(3) 0.066(3) -0.011(2) 0.025(2) -0.009(2)
O2 0.057(3) 0.094(4) 0.071(3) 0.010(3) 0.039(2) 0.027(3)
O1 0.037(2) 0.084(4) 0.101(4) 0.016(3) 0.032(2) -0.004(2)
C1 0.028(2) 0.026(2) 0.029(2) 0.0066(19) 0.0113(18) 0.0009(17)
N1 0.043(3) 0.067(4) 0.059(3) 0.025(3) 0.029(2) 0.020(3)
O4 0.083(3) 0.046(3) 0.108(4) 0.020(3) 0.050(3) 0.024(2)
C2 0.030(2) 0.036(3) 0.033(2) -0.006(2) 0.0093(19) -0.0015(19)
C4 0.030(2) 0.048(3) 0.038(3) 0.017(2) 0.016(2) 0.011(2)
C3 0.029(2) 0.050(3) 0.036(3) 0.002(2) 0.007(2) -0.005(2)
C6 0.039(3) 0.037(3) 0.045(3) -0.011(2) 0.018(2) -0.003(2)
C5 0.051(3) 0.048(3) 0.048(3) -0.002(3) 0.025(3) 0.013(3)

loop_
_atom_type_symbol
_atom_type_description
_atom_type_scat_dispersion_real
_atom_type_scat_dispersion_imag
_atom_type_scat_source
C C 0.0033 0.0016 'International Tables Vol C Tables 4.2.6.8 and 6.1.1.4'
H H 0.0000 0.0000 'International Tables Vol C Tables 4.2.6.8 and 6.1.1.4'
Ag Ag -0.8971 1.1015 'International Tables Vol C Tables 4.2.6.8 and 6.1.1.4'
N N 0.0061 0.0033 'International Tables Vol C Tables 4.2.6.8 and 6.1.1.4'
O O 0.0106 0.0060 'International Tables Vol C Tables 4.2.6.8 and 6.1.1.4'
S S 0.1246 0.1234 'International Tables Vol C Tables 4.2.6.8 and 6.1.1.4'

loop_
_geom_angle_atom_site_label_1
_geom_angle_atom_site_label_2
_geom_angle_atom_site_label_3
_geom_angle
_geom_angle_site_symmetry_1
_geom_angle_site_symmetry_3
_geom_angle_publ_flag
S1 Ag1 Ag2 47.91(3) 3_566 3_566 ?
S1 Ag1 Ag2 118.31(4) 3_556 3_566 ?
S1 Ag1 Ag2 140.84(3) 4_565 3_566 ?
S1 Ag1 S1 100.85(5) 3_556 4_565 ?
S1 Ag1 S1 141.85(5) 3_556 3_566 ?
S1 Ag1 S1 100.29(4) 3_566 4_565 ?
O5 Ag1 Ag2 80.62(9) . 3_566 ?
O5 Ag1 S1 97.31(10) . 4_565 ?
O5 Ag1 S1 113.18(9) . 3_566 ?
O5 Ag1 S1 95.13(9) . 3_556 ?
S1 Ag2 Ag1 49.89(4) . 3_566 ?
S1 Ag2 O5 133.12(10) . 1_565 ?
S1 Ag2 O3 95.89(11) . . ?
S1 Ag2 O3 115.02(11) . 1_565 ?
O5 Ag2 Ag1 90.06(9) 1_565 3_566 ?
O3 Ag2 Ag1 141.89(11) . 3_566 ?
O3 Ag2 Ag1 67.65(10) 1_565 3_566 ?
O3 Ag2 O5 50.04(12) 1_565 1_565 ?
O3 Ag2 O5 109.14(13) . 1_565 ?
O3 Ag2 O3 149.08(19) 1_565 . ?
Ag1 S1 Ag1 141.85(5) 3_556 3_566 ?
Ag1 S1 Ag1 79.24(4) 3_566 4_666 ?
Ag1 S1 Ag1 79.62(4) 3_556 4_666 ?
Ag2 S1 Ag1 82.20(4) . 3_566 ?
Ag2 S1 Ag1 148.18(5) . 4_666 ?
Ag2 S1 Ag1 100.22(5) . 3_556 ?
C1 S1 Ag1 111.18(16) . 3_566 ?
C1 S1 Ag1 104.95(16) . 3_556 ?
C1 S1 Ag1 105.73(15) . 4_666 ?
C1 S1 Ag2 105.00(15) . . ?
Ag1 O5 Ag2 158.15(17) . 1_545 ?
N2 O5 Ag1 106.5(3) . . ?
N2 O5 Ag2 95.2(3) . 1_545 ?
O5 N2 O3 118.8(5) . . ?
O4 N2 O5 120.9(5) . . ?
O4 N2 O3 120.3(5) . . ?
Ag2 O3 Ag2 149.08(19) 1_545 . ?
N2 O3 Ag2 101.5(3) . . ?
N2 O3 Ag2 95.9(3) . 1_545 ?
C2 C1 S1 120.7(4) . . ?
C2 C1 C6 118.9(4) . . ?
C6 C1 S1 120.4(4) . . ?
O2 N1 C4 117.8(6) . . ?
O1 N1 O2 123.8(5) . . ?
O1 N1 C4 118.4(5) . . ?
C1 C2 H2 119.6 . . ?
C3 C2 C1 120.8(5) . . ?
C3 C2 H2 119.6 . . ?
C3 C4 N1 119.2(5) . . ?
C3 C4 C5 122.3(5) . . ?
C5 C4 N1 118.5(5) . . ?
C2 C3 H3 120.6 . . ?
C4 C3 C2 118.7(5) . . ?
C4 C3 H3 120.6 . . ?
C1 C6 H6 119.9 . . ?
C5 C6 C1 120.2(5) . . ?
C5 C6 H6 119.9 . . ?
C4 C5 C6 119.1(5) . . ?
C4 C5 H5 120.4 . . ?
C6 C5 H5 120.4 . . ?

loop_
_geom_bond_atom_site_label_1
_geom_bond_atom_site_label_2
_geom_bond_distance
_geom_bond_site_symmetry_2
_geom_bond_publ_flag
Ag1 Ag2 3.3452(10) 3_566 ?
Ag1 S1 2.5595(14) 3_556 ?
Ag1 S1 2.8147(16) 4_565 ?
Ag1 S1 2.5823(15) 3_566 ?
Ag1 O5 2.519(4) . ?
Ag2 Ag1 3.3453(10) 3_566 ?
Ag2 S1 2.5057(16) . ?
Ag2 O5 2.537(4) 1_565 ?
Ag2 O3 2.527(5) . ?
Ag2 O3 2.515(5) 1_565 ?
S1 Ag1 2.8146(16) 4_666 ?
S1 Ag1 2.5823(15) 3_566 ?
S1 Ag1 2.5595(14) 3_556 ?
S1 C1 1.765(4) . ?
O5 Ag2 2.537(4) 1_545 ?
O5 N2 1.234(6) . ?
N2 O3 1.248(5) . ?
N2 O4 1.226(6) . ?
O3 Ag2 2.515(5) 1_545 ?
O2 N1 1.221(7) . ?
O1 N1 1.221(7) . ?
C1 C2 1.384(6) . ?
C1 C6 1.388(7) . ?
N1 C4 1.474(6) . ?
C2 H2 0.9300 . ?
C2 C3 1.381(7) . ?
C4 C3 1.360(8) . ?
C4 C5 1.362(8) . ?
C3 H3 0.9300 . ?
C6 H6 0.9300 . ?
C6 C5 1.382(7) . ?
C5 H5 0.9300 . ?

loop_
_geom_torsion_atom_site_label_1
_geom_torsion_atom_site_label_2
_geom_torsion_atom_site_label_3
_geom_torsion_atom_site_label_4
_geom_torsion
_geom_torsion_site_symmetry_1
_geom_torsion_site_symmetry_2
_geom_torsion_site_symmetry_3
_geom_torsion_site_symmetry_4
_geom_torsion_publ_flag
Ag1 S1 C1 C2 -134.2(4) 3_556 . . . ?
Ag1 S1 C1 C2 -51.0(4) 4_666 . . . ?
Ag1 S1 C1 C2 33.4(4) 3_566 . . . ?
Ag1 S1 C1 C6 44.6(4) 3_556 . . . ?
Ag1 S1 C1 C6 127.8(4) 4_666 . . . ?
Ag1 S1 C1 C6 -147.9(4) 3_566 . . . ?
Ag1 O5 N2 O3 178.6(4) . . . . ?
Ag1 O5 N2 O4 -1.8(6) . . . . ?
Ag2 S1 C1 C2 120.7(4) . . . . ?
Ag2 S1 C1 C6 -60.6(4) . . . . ?
Ag2 O5 N2 O3 0.2(5) 1_545 . . . ?
Ag2 O5 N2 O4 179.8(5) 1_545 . . . ?
S1 C1 C2 C3 178.9(4) . . . . ?
S1 C1 C6 C5 -179.5(4) . . . . ?
O5 N2 O3 Ag2 -0.2(5) . . . 1_545 ?
O5 N2 O3 Ag2 -154.5(4) . . . . ?
O2 N1 C4 C3 177.6(5) . . . . ?
O2 N1 C4 C5 -4.0(7) . . . . ?
O1 N1 C4 C3 -3.4(8) . . . . ?
O1 N1 C4 C5 175.0(5) . . . . ?
C1 C2 C3 C4 0.7(8) . . . . ?
C1 C6 C5 C4 0.5(9) . . . . ?
N1 C4 C3 C2 177.5(5) . . . . ?
N1 C4 C5 C6 -178.1(5) . . . . ?
O4 N2 O3 Ag2 25.8(6) . . . . ?
O4 N2 O3 Ag2 -179.8(4) . . . 1_545 ?
C2 C1 C6 C5 -0.7(8) . . . . ?
C3 C4 C5 C6 0.3(9) . . . . ?
C6 C1 C2 C3 0.1(7) . . . . ?
C5 C4 C3 C2 -0.9(8) . . . . ?
